data_7056193
loop_
_publ_author_name
'Qiu, Ya-Ru'
'Zhang, Ru-Fen'
'Zhang, Shaoliang'
'Cheng, Shuang'
'Li, Qianli'
'Ma, Chunlin'

_publ_section_title
;
 Novel organotin(IV) Complexes derived from 4-fluorophenyl- selenoacetic
 acid: synthesis, characterization and in vitro cytostatic activity
 evaluation
;
_journal_name_full 'New J. Chem.'
_journal_paper_doi 10.1039/C7NJ00500H
_journal_year 2017
_chemical_formula_sum 'C24 H30 F2 N0 O4 S2 Sn'
_chemical_formula_weight 603.29
_space_group_crystal_system monoclinic
_space_group_IT_number 5
_space_group_name_Hall 'C 2y'
_space_group_name_H-M_alt 'C 1 2 1'
_symmetry_space_group_name_Hall 'C 2y'
_symmetry_space_group_name_H-M 'C 1 2 1'
_atom_sites_solution_hydrogens geom
_audit_creation_method SHELXL-2014/7
_audit_update_record
;
2017-05-10 deposited with the CCDC.
2017-05-18 downloaded from the CCDC.
;
_cell_angle_alpha 90
_cell_angle_beta 119.173(3)
_cell_angle_gamma 90
_cell_formula_units_Z 2
_cell_length_a 18.6301(16)
_cell_length_b 5.1010(5)
_cell_length_c 16.2579(14)
_cell_measurement_reflns_used 1680
_cell_measurement_temperature 298(2)
_cell_measurement_theta_max 22.1035
_cell_measurement_theta_min 2.741
_cell_volume 1349.0(2)
_computing_cell_refinement 'Bruker SMART'
_computing_data_collection 'Bruker SMART'
_computing_data_reduction 'Bruker SAINT'
_computing_molecular_graphics 'Bruker SHELXTL'
_computing_publication_material 'Bruker SHELXTL'
_computing_structure_refinement 'SHELXL-2014/7 (Sheldrick, 2014)'
_computing_structure_solution 'SHELXS-97 (Sheldrick, 1990)'
_diffrn_ambient_temperature 298(2)
_diffrn_measured_fraction_theta_full 0.994
_diffrn_measured_fraction_theta_max 0.994
_diffrn_measurement_device_type 'CCD area detector'
_diffrn_measurement_method 'phi and omega scans'
_diffrn_radiation_type MoK\a
_diffrn_radiation_wavelength 0.71073
_diffrn_reflns_av_R_equivalents 0.0365
_diffrn_reflns_av_unetI/netI 0.0573
_diffrn_reflns_Laue_measured_fraction_full 0.994
_diffrn_reflns_Laue_measured_fraction_max 0.994
_diffrn_reflns_limit_h_max 22
_diffrn_reflns_limit_h_min -19
_diffrn_reflns_limit_k_max 5
_diffrn_reflns_limit_k_min -6
_diffrn_reflns_limit_l_max 19
_diffrn_reflns_limit_l_min -19
_diffrn_reflns_number 3404
_diffrn_reflns_point_group_measured_fraction_full 0.926
_diffrn_reflns_point_group_measured_fraction_max 0.926
_diffrn_reflns_theta_full 24.997
_diffrn_reflns_theta_max 24.997
_diffrn_reflns_theta_min 2.739
_exptl_absorpt_coefficient_mu 1.142
_exptl_absorpt_correction_T_max 0.8474
_exptl_absorpt_correction_T_min 0.6456
_exptl_absorpt_correction_type multi-scan
_exptl_absorpt_process_details sadabs
_exptl_crystal_colour colourless
_exptl_crystal_density_diffrn 1.485
_exptl_crystal_description block
_exptl_crystal_F_000 612
_exptl_crystal_size_max 0.420
_exptl_crystal_size_mid 0.160
_exptl_crystal_size_min 0.150
_refine_diff_density_max 0.953
_refine_diff_density_min -0.586
_refine_diff_density_rms 0.119
_refine_ls_abs_structure_details
;
 Flack x determined using 759 quotients [(I+)-(I-)]/[(I+)+(I-)]
 (Parsons, Flack and Wagner, Acta Cryst. B69 (2013) 249-259).
;
_refine_ls_abs_structure_Flack 0.07(7)
_refine_ls_extinction_method none
_refine_ls_goodness_of_fit_ref 1.038
_refine_ls_hydrogen_treatment constr
_refine_ls_matrix_type full
_refine_ls_number_parameters 176
_refine_ls_number_reflns 2198
_refine_ls_number_restraints 137
_refine_ls_restrained_S_all 1.074
_refine_ls_R_factor_all 0.0667
_refine_ls_R_factor_gt 0.0641
_refine_ls_shift/su_max 0.076
_refine_ls_shift/su_mean 0.009
_refine_ls_structure_factor_coef Fsqd
_refine_ls_weighting_details 'w=1/[\s^2^(Fo^2^)+(0.1299P)^2^+1.0895P] where P=(Fo^2^+2Fc^2^)/3'
_refine_ls_weighting_scheme calc
_refine_ls_wR_factor_gt 0.1684
_refine_ls_wR_factor_ref 0.1722
_reflns_Friedel_coverage 0.659
_reflns_Friedel_fraction_full 0.839
_reflns_Friedel_fraction_max 0.839
_reflns_number_gt 2108
_reflns_number_total 2198
_reflns_threshold_expression 'I > 2\s(I)'
_cod_data_source_file c7nj00500h2.cif
_cod_data_source_block 160607d
_cod_database_code 7056193
_shelx_shelxl_version_number 2014/7
_shelx_space_group_comment
;
The symmetry employed for this shelxl refinement is uniquely defined
by the following loop, which should always be used as a source of
symmetry information in preference to the above space-group names.
They are only intended as comments.
;
_shelx_estimated_absorpt_t_min 0.646
_shelx_estimated_absorpt_t_max 0.847

loop_
_space_group_symop_operation_xyz
'x, y, z'
'-x, y, -z'
'x+1/2, y+1/2, z'
'-x+1/2, y+1/2, -z'

loop_
_atom_site_label
_atom_site_type_symbol
_atom_site_fract_x
_atom_site_fract_y
_atom_site_fract_z
_atom_site_U_iso_or_equiv
_atom_site_adp_type
_atom_site_occupancy
_atom_site_site_symmetry_order
_atom_site_calc_flag
_atom_site_refinement_flags_posn
_atom_site_refinement_flags_adp
_atom_site_refinement_flags_occupancy
_atom_site_disorder_assembly
_atom_site_disorder_group
Sn1 Sn 1.0000 0.485(3) 1.0000 0.0484(4) Uani 1 2 d S T P . .
S1 S 0.6829(2) 0.736(4) 0.8497(3) 0.0706(10) Uani 1 1 d . . . . .
F1 F 0.685(4) 0.617(8) 0.491(3) 0.20(4) Uani 0.55(2) 1 d . . P A 1
F1' F 0.719(3) 0.691(18) 0.517(3) 0.20(3) Uani 0.45(2) 1 d . . P A 2
O1 O 0.8493(6) 0.453(5) 0.9593(9) 0.070(4) Uani 1 1 d . . . . .
O2 O 0.9189(5) 0.806(4) 0.9753(6) 0.053(2) Uani 1 1 d . U . . .
C1 C 0.7561(12) 0.815(3) 0.7337(15) 0.090(6) Uani 0.55(2) 1 d D U P A 1
H1 H 0.7997 0.9029 0.7828 0.108 Uiso 0.55(2) 1 calc R U P A 1
C2 C 0.7555(15) 0.785(3) 0.6493(16) 0.098(6) Uani 0.55(2) 1 d D U P A 1
H2 H 0.7983 0.8523 0.6419 0.117 Uiso 0.55(2) 1 calc R U P A 1
C3 C 0.6916(16) 0.656(4) 0.5760(16) 0.109(6) Uani 0.55(2) 1 d D U P A 1
C4 C 0.6292(17) 0.558(7) 0.5883(15) 0.111(7) Uani 0.55(2) 1 d D U P A 1
H4 H 0.5858 0.4702 0.5391 0.134 Uiso 0.55(2) 1 calc R U P A 1
C5 C 0.6298(13) 0.588(7) 0.6725(14) 0.104(7) Uani 0.55(2) 1 d D U P A 1
H5 H 0.5869 0.5202 0.6796 0.125 Uiso 0.55(2) 1 calc R U P A 1
C6 C 0.6934(7) 0.719(3) 0.7469(8) 0.077(4) Uani 1 1 d D U . . .
C7 C 0.7816(8) 0.857(5) 0.9383(10) 0.054(3) Uani 1 1 d . . . . .
H7A H 0.7910 1.0269 0.9184 0.064 Uiso 1 1 calc R U . . .
H7B H 0.7799 0.8829 0.9964 0.064 Uiso 1 1 calc R U . . .
C8 C 0.8521(7) 0.684(5) 0.9578(9) 0.044(2) Uani 1 1 d . U . . .
C9 C 0.9650(12) 0.634(5) 0.8656(10) 0.079(5) Uani 1 1 d D . . . .
H9A H 0.9075 0.6840 0.8360 0.095 Uiso 1 1 calc R U . . .
H9B H 0.9967 0.7912 0.8723 0.095 Uiso 1 1 calc R U . . .
C10 C 0.9763(9) 0.450(7) 0.8031(8) 0.082(6) Uani 1 1 d D . . . .
H10A H 1.0354 0.4516 0.8281 0.098 Uiso 1 1 calc R U . . .
H10B H 0.9646 0.2817 0.8217 0.098 Uiso 1 1 calc R U . . .
C11 C 0.9454(13) 0.417(5) 0.7029(9) 0.102(9) Uani 1 1 d D U . . .
H11A H 0.8859 0.4141 0.6742 0.123 Uiso 1 1 calc R U . . .
H11B H 0.9617 0.2424 0.6950 0.123 Uiso 1 1 calc R U . . .
C12 C 0.965(2) 0.595(7) 0.6425(16) 0.162(16) Uani 1 1 d D U . . .
H12A H 0.9211 0.7199 0.6111 0.242 Uiso 1 1 calc R U . . .
H12B H 0.9706 0.4932 0.5965 0.242 Uiso 1 1 calc R U . . .
H12C H 1.0153 0.6870 0.6814 0.242 Uiso 1 1 calc R U . . .
C1' C 0.7257(15) 0.934(4) 0.7257(17) 0.090(6) Uani 0.45(2) 1 d D . P A 2
H1' H 0.7410 1.0819 0.7640 0.108 Uiso 0.45(2) 1 calc R U P A 2
C2' C 0.7350(17) 0.927(6) 0.6466(18) 0.098(6) Uani 0.45(2) 1 d D . P A 2
H2' H 0.7565 1.0713 0.6308 0.117 Uiso 0.45(2) 1 calc R U P A 2
C3' C 0.7124(16) 0.707(7) 0.5915(17) 0.109(6) Uani 0.45(2) 1 d D . P A 2
C5' C 0.6715(18) 0.497(5) 0.6923(18) 0.104(7) Uani 0.45(2) 1 d D . P A 2
H5' H 0.6508 0.3520 0.7086 0.125 Uiso 0.45(2) 1 calc R U P A 2
C4' C 0.680(2) 0.492(7) 0.6131(18) 0.111(7) Uani 0.45(2) 1 d D . P A 2
H4' H 0.6649 0.3446 0.5746 0.134 Uiso 0.45(2) 1 calc R U P A 2

loop_
_atom_site_aniso_label
_atom_site_aniso_U_11
_atom_site_aniso_U_22
_atom_site_aniso_U_33
_atom_site_aniso_U_23
_atom_site_aniso_U_13
_atom_site_aniso_U_12
Sn1 0.0461(6) 0.0447(6) 0.0511(6) 0.000 0.0213(4) 0.000
S1 0.0409(16) 0.092(3) 0.081(2) 0.002(2) 0.0311(16) -0.0070(17)
F1 0.21(5) 0.31(10) 0.062(19) -0.02(3) 0.04(2) 0.08(6)
F1' 0.17(5) 0.36(9) 0.07(3) -0.06(3) 0.07(3) -0.03(5)
O1 0.061(5) 0.045(11) 0.108(7) -0.004(9) 0.043(5) -0.007(7)
O2 0.041(4) 0.054(6) 0.066(5) -0.005(4) 0.027(4) -0.007(3)
C1 0.079(11) 0.117(15) 0.083(9) 0.000(11) 0.046(9) -0.007(11)
C2 0.096(11) 0.121(15) 0.082(9) -0.007(12) 0.048(9) 0.003(12)
C3 0.097(11) 0.127(14) 0.094(11) -0.009(11) 0.038(9) 0.001(11)
C4 0.095(12) 0.121(14) 0.099(11) -0.020(12) 0.033(10) 0.000(12)
C5 0.093(12) 0.115(14) 0.091(10) -0.030(11) 0.033(10) -0.002(12)
C6 0.059(7) 0.098(11) 0.078(8) -0.013(8) 0.037(6) -0.012(7)
C7 0.049(7) 0.046(7) 0.070(8) -0.002(6) 0.032(6) -0.003(6)
C8 0.041(5) 0.045(7) 0.050(6) 0.010(6) 0.023(5) 0.000(5)
C9 0.107(13) 0.069(11) 0.062(8) 0.028(8) 0.042(9) 0.012(9)
C10 0.076(8) 0.106(19) 0.065(7) -0.012(13) 0.036(6) -0.002(13)
C11 0.122(14) 0.13(3) 0.059(8) -0.007(9) 0.044(9) 0.013(13)
C12 0.20(3) 0.21(5) 0.086(13) 0.015(17) 0.079(17) -0.01(3)
C1' 0.079(11) 0.117(15) 0.083(9) 0.000(11) 0.046(9) -0.007(11)
C2' 0.096(11) 0.121(15) 0.082(9) -0.007(12) 0.048(9) 0.003(12)
C3' 0.097(11) 0.127(14) 0.094(11) -0.009(11) 0.038(9) 0.001(11)
C5' 0.093(12) 0.115(14) 0.091(10) -0.030(11) 0.033(10) -0.002(12)
C4' 0.095(12) 0.121(14) 0.099(11) -0.020(12) 0.033(10) 0.000(12)

loop_
_atom_type_symbol
_atom_type_description
_atom_type_scat_dispersion_real
_atom_type_scat_dispersion_imag
_atom_type_scat_source
C C 0.0033 0.0016 'International Tables Vol C Tables 4.2.6.8 and 6.1.1.4'
H H 0.0000 0.0000 'International Tables Vol C Tables 4.2.6.8 and 6.1.1.4'
N N 0.0061 0.0033 'International Tables Vol C Tables 4.2.6.8 and 6.1.1.4'
O O 0.0106 0.0060 'International Tables Vol C Tables 4.2.6.8 and 6.1.1.4'
S S 0.1246 0.1234 'International Tables Vol C Tables 4.2.6.8 and 6.1.1.4'
Sn Sn -0.6537 1.4246 'International Tables Vol C Tables 4.2.6.8 and 6.1.1.4'
F F 0.0171 0.0103 'International Tables Vol C Tables 4.2.6.8 and 6.1.1.4'

loop_
_geom_angle_atom_site_label_1
_geom_angle_atom_site_label_2
_geom_angle_atom_site_label_3
_geom_angle
_geom_angle_site_symmetry_1
_geom_angle_site_symmetry_3
C9 Sn1 C9 137.5(9) . 2_757
C9 Sn1 O2 75.5(6) . 2_757
C9 Sn1 O2 72.1(5) 2_757 2_757
C9 Sn1 O2 72.1(5) . .
C9 Sn1 O2 75.5(6) 2_757 .
O2 Sn1 O2 79.4(5) 2_757 .
C9 Sn1 O1 92.2(6) . 2_757
C9 Sn1 O1 90.5(6) 2_757 2_757
O2 Sn1 O1 54.0(5) 2_757 2_757
O2 Sn1 O1 133.4(6) . 2_757
C9 Sn1 O1 90.5(6) . .
C9 Sn1 O1 92.2(6) 2_757 .
O2 Sn1 O1 133.4(6) 2_757 .
O2 Sn1 O1 54.0(5) . .
O1 Sn1 O1 172.6(10) 2_757 .
C6 S1 C7 103.3(6) . .
C8 O1 Sn1 83.5(10) . .
C8 O2 Sn1 100.9(8) . .
C6 C1 C2 121.3(15) . .
C6 C1 H1 119.3 . .
C2 C1 H1 119.4 . .
C3 C2 C1 120.2(16) . .
C3 C2 H2 119.9 . .
C1 C2 H2 119.9 . .
F1 C3 C4 116(4) . .
F1 C3 C2 125(4) . .
C4 C3 C2 119.1(16) . .
C3 C4 C5 120.7(16) . .
C3 C4 H4 119.6 . .
C5 C4 H4 119.7 . .
C4 C5 C6 121.0(15) . .
C4 C5 H5 119.5 . .
C6 C5 H5 119.5 . .
C5' C6 C1' 121.7(14) . .
C1 C6 C5 117.7(14) . .
C1 C6 S1 128.2(11) . .
C5' C6 S1 121.1(13) . .
C1' C6 S1 117.2(12) . .
C5 C6 S1 114.1(12) . .
C8 C7 S1 114.8(10) . .
C8 C7 H7A 108.6 . .
S1 C7 H7A 108.6 . .
C8 C7 H7B 108.6 . .
S1 C7 H7B 108.6 . .
H7A C7 H7B 107.5 . .
O1 C8 O2 121.6(13) . .
O1 C8 C7 123.8(13) . .
O2 C8 C7 114.6(13) . .
C10 C9 Sn1 114.4(11) . .
C10 C9 H9A 108.7 . .
Sn1 C9 H9A 108.7 . .
C10 C9 H9B 108.7 . .
Sn1 C9 H9B 108.7 . .
H9A C9 H9B 107.6 . .
C11 C10 C9 137.6(18) . .
C11 C10 H10A 102.7 . .
C9 C10 H10A 102.7 . .
C11 C10 H10B 102.7 . .
C9 C10 H10B 102.7 . .
H10A C10 H10B 105.0 . .
C10 C11 C12 124.9(17) . .
C10 C11 H11A 106.1 . .
C12 C11 H11A 106.1 . .
C10 C11 H11B 106.1 . .
C12 C11 H11B 106.1 . .
H11A C11 H11B 106.3 . .
C11 C12 H12A 109.5 . .
C11 C12 H12B 109.5 . .
H12A C12 H12B 109.5 . .
C11 C12 H12C 109.5 . .
H12A C12 H12C 109.5 . .
H12B C12 H12C 109.5 . .
C6 C1' C2' 118.9(15) . .
C6 C1' H1' 120.6 . .
C2' C1' H1' 120.5 . .
C3' C2' C1' 119.5(16) . .
C3' C2' H2' 120.2 . .
C1' C2' H2' 120.3 . .
F1' C3' C2' 122(5) . .
F1' C3' C4' 117(5) . .
C2' C3' C4' 121.4(17) . .
C6 C5' C4' 119.2(16) . .
C6 C5' H5' 120.4 . .
C4' C5' H5' 120.5 . .
C3' C4' C5' 119.4(17) . .
C3' C4' H4' 120.4 . .
C5' C4' H4' 120.3 . .

loop_
_geom_bond_atom_site_label_1
_geom_bond_atom_site_label_2
_geom_bond_distance
_geom_bond_site_symmetry_2
Sn1 C9 2.094(13) .
Sn1 C9 2.094(13) 2_757
Sn1 O2 2.130(10) 2_757
Sn1 O2 2.130(10) .
Sn1 O1 2.557(10) 2_757
Sn1 O1 2.557(10) .
S1 C6 1.778(12) .
S1 C7 1.804(14) .
F1 C3 1.34(6) .
F1' C3' 1.28(7) .
O1 C8 1.18(3) .
O2 C8 1.294(15) .
C1 C6 1.378(12) .
C1 C2 1.374(12) .
C1 H1 0.9300 .
C2 C3 1.375(13) .
C2 H2 0.9300 .
C3 C4 1.367(13) .
C4 C5 1.371(12) .
C4 H4 0.9300 .
C5 C6 1.383(12) .
C5 H5 0.9300 .
C6 C5' 1.371(13) .
C6 C1' 1.375(13) .
C7 C8 1.482(19) .
C7 H7A 0.9700 .
C7 H7B 0.9700 .
C9 C10 1.472(13) .
C9 H9A 0.9700 .
C9 H9B 0.9700 .
C10 C11 1.449(11) .
C10 H10A 0.9700 .
C10 H10B 0.9700 .
C11 C12 1.508(13) .
C11 H11A 0.9700 .
C11 H11B 0.9700 .
C12 H12A 0.9600 .
C12 H12B 0.9600 .
C12 H12C 0.9600 .
C1' C2' 1.380(12) .
C1' H1' 0.9300 .
C2' C3' 1.370(13) .
C2' H2' 0.9300 .
C3' C4' 1.372(13) .
C5' C4' 1.377(13) .
C5' H5' 0.9300 .
C4' H4' 0.9300 .
